data_8101616
loop_
_publ_author_name
'Gesing, Thorsten M.'
'Uecker, Reinhard'
'Buhl, J.-C.'

_publ_section_title
;
Crystal structure of distrontium praseodym gallium pentaoxide, Sr~2~PrGaO~5~
;
_journal_issue 4
_journal_name_full 'Zeitschrift f\"ur Kristallographie - New Crystal Structures'
_journal_page_first 430
_journal_page_last 430
_journal_volume 214
_journal_year 1999
_chemical_formula_moiety Sr2PrGaO5
_chemical_formula_structural 'Sr2 Pr Ga O5'
_chemical_formula_sum 'Ga4 O20 Pr4 Sr8'
_chemical_formula_weight 465.87
_chemical_name_common Sr2PrGaO5
_space_group_IT_number 140
_symmetry_cell_setting tetragonal
_symmetry_Int_Tables_number 140
_symmetry_space_group_name_Hall '-I 4 2c'
_symmetry_space_group_name_H-M 'I 4/m c m'
_cell_angle_alpha 90.00
_cell_angle_beta 90.00
_cell_angle_gamma 90.00
_cell_formula_units_Z 4
_cell_length_a 6.84407(19)
_cell_length_b 6.84407(19)
_cell_length_c 11.25338(35)
_cell_measurement_temperature 295(2)
_cell_volume 527.12(3)
_diffrn_ambient_temperature 295(2)
_pd_calc_method 'Rietveld Refinement'
_pd_meas_2theta_range_inc 0.02
_pd_meas_2theta_range_max 89.98
_pd_meas_2theta_range_min 20.00
_pd_meas_number_of_points 3500
_pd_proc_2theta_range_inc 0.02
_pd_proc_2theta_range_max 89.98
_pd_proc_2theta_range_min 20.00
_pd_proc_ls_prof_R_factor 0.0351
_pd_proc_ls_prof_wR_expected 0.0177
_pd_proc_ls_prof_wR_factor 0.0523
_pd_proc_number_of_points 3500
_reflns_d_resolution_high 1.0915
_reflns_d_resolution_low 5.6265
_reflns_limit_h_max 6
_reflns_limit_h_min 0
_reflns_limit_k_max 4
_reflns_limit_k_min 0
_reflns_limit_l_max 10
_reflns_limit_l_min 0
_cod_depositor_comments
;
 Added _atom_site_type_symbol label and values.

 Antanas Vaitkus
 2013-04-12
;
_cod_original_formula_sum 'Sr8 Pr4 Ga4 O20'
_cod_database_code 8101616
_pd_proc_ls_prof_r_factor_on_i 0.0382
_pd_proc_ls_prof_r_factor_on_f 0.0203

loop_
_symmetry_equiv_pos_as_xyz
x,y,z
-x,-y,z
x,-y,1/2+z
-x,y,1/2+z
-y,x,z
y,-x,z
y,x,1/2+z
-y,-x,1/2+z
-x,-y,-z
x,y,-z
-x,y,1/2-z
x,-y,1/2-z
y,-x,-z
-y,x,-z
-y,-x,1/2-z
y,x,1/2-z
1/2+x,1/2+y,1/2+z
1/2-x,1/2-y,1/2+z
1/2+x,1/2-y,z
1/2-x,1/2+y,z
1/2-y,1/2+x,1/2+z
1/2+y,1/2-x,1/2+z
1/2+y,1/2+x,z
1/2-y,1/2-x,z
1/2-x,1/2-y,1/2-z
1/2+x,1/2+y,1/2-z
1/2-x,1/2+y,-z
1/2+x,1/2-y,-z
1/2+y,1/2-x,1/2-z
1/2-y,1/2+x,1/2-z
1/2-y,1/2-x,-z
1/2+y,1/2+x,-z

loop_
_atom_site_label
_atom_site_type_symbol
_atom_site_fract_x
_atom_site_fract_y
_atom_site_fract_z
_atom_site_occupancy
_atom_site_thermal_displace_type
_atom_site_U_iso_or_equiv
_atom_site_symmetry_multiplicity
_atom_site_Wyckoff_symbol
SR(1) Sr 0.17951(151) 0.67951 0.0 0.5 Uiso 0.006 8 h
PR(1) Pr 0.17951(151) 0.67951 0.0 0.5 Uiso 0.006 8 h
SR(2) Sr 0.0 0. 0.25 1.0 Uiso 0.006 4 a
GA(1) Ga 0.0 0.5 0.25 1.0 Uiso 0.009 4 b
O(1) O 0.0 0.0 0.0 1.0 Uiso 0.012 4 c
O(2) O 0.14343(820) 0.64343 0.64207(497) 1.0 Uiso 0.012 16 l

loop_
_geom_bond_atom_site_label_1
_geom_bond_atom_site_label_2
_geom_bond_distance
_geom_bond_publ_flag
Sr1 O2 2.34(5) y
Sr1 O2 2.34(5) y
Sr1 O1 2.514(9) y
Sr1 O1 2.514(5) y
Sr1 O2 2.74(3) y
Sr1 O2 2.74(6) y
Sr1 O2 2.74(6) y
Sr1 O2 2.74(3) y
Sr2 O1 2.813(2) y
Sr2 O1 2.813(2) y
Sr2 O2 2.90(5) y
Sr2 O2 2.90(5) y
Sr2 O2 2.90(5) y
Sr2 O2 2.90(5) y
Sr2 O2 2.90(5) y
Sr2 O2 2.90(5) y
Sr2 O2 2.90(5) y
Sr2 O2 2.90(5) y
Ga1 O2 1.85(5) y
Ga1 O2 1.85(5) y
Ga1 O2 1.85(5) y
Ga1 O2 1.85(5) y
